data_4029359
loop_
_publ_author_name
'Allu, Srinivasarao'
'Swamy, K. C. Kumara'

_publ_section_title
;
 Ruthenium-Catalyzed Synthesis of Isoquinolones with 8-Aminoquinoline as a
 Bidentate Directing Group in C-H Functionalization.
;
_journal_issue 9
_journal_name_full 'The Journal of organic chemistry'
_journal_page_first 3963
_journal_page_last 3972
_journal_paper_doi 10.1021/jo500424p
_journal_volume 79
_journal_year 2014
_chemical_formula_sum 'C31 H21 N3 O3'
_chemical_formula_weight 483.51
_chemical_name_systematic
; 
 ? 
;
_space_group_IT_number 14
_symmetry_cell_setting monoclinic
_symmetry_space_group_name_Hall '-P 2yn'
_symmetry_space_group_name_H-M 'P 1 21/n 1'
_atom_sites_solution_hydrogens geom
_atom_sites_solution_primary direct
_atom_sites_solution_secondary difmap
_audit_creation_method SHELXL-97
_cell_angle_alpha 90.00
_cell_angle_beta 105.520(3)
_cell_angle_gamma 90.00
_cell_formula_units_Z 4
_cell_length_a 9.5537(15)
_cell_length_b 16.927(3)
_cell_length_c 15.612(3)
_cell_measurement_reflns_used 1804
_cell_measurement_temperature 298(2)
_cell_measurement_theta_max 20.15
_cell_measurement_theta_min 2.26
_cell_volume 2432.6(7)
_computing_cell_refinement 'Bruker SMART'
_computing_data_collection 'Bruker SMART'
_computing_data_reduction 'Bruker SAINT'
_computing_molecular_graphics 'Bruker SHELXTL'
_computing_publication_material 'Bruker SHELXTL'
_computing_structure_refinement 'SHELXL-97 (Sheldrick, 1997)'
_computing_structure_solution 'SHELXS-97 (Sheldrick, 1990)'
_diffrn_ambient_temperature 298(2)
_diffrn_measured_fraction_theta_full 0.994
_diffrn_measured_fraction_theta_max 0.994
_diffrn_measurement_device_type 'CCD area detector'
_diffrn_measurement_method 'phi and omega scans'
_diffrn_radiation_monochromator graphite
_diffrn_radiation_source 'fine-focus sealed tube'
_diffrn_radiation_type MoK\a
_diffrn_radiation_wavelength 0.71073
_diffrn_reflns_av_R_equivalents 0.0811
_diffrn_reflns_av_sigmaI/netI 0.0827
_diffrn_reflns_limit_h_max 11
_diffrn_reflns_limit_h_min -11
_diffrn_reflns_limit_k_max 19
_diffrn_reflns_limit_k_min -20
_diffrn_reflns_limit_l_max 18
_diffrn_reflns_limit_l_min -18
_diffrn_reflns_number 22700
_diffrn_reflns_theta_full 25.00
_diffrn_reflns_theta_max 25.00
_diffrn_reflns_theta_min 1.81
_exptl_absorpt_coefficient_mu 0.086
_exptl_absorpt_correction_T_max 0.985
_exptl_absorpt_correction_T_min 0.980
_exptl_absorpt_correction_type multi-scan
_exptl_absorpt_process_details 'BRUKER SADABS'
_exptl_crystal_colour colorless
_exptl_crystal_density_diffrn 1.320
_exptl_crystal_density_method 'not measured'
_exptl_crystal_description needle
_exptl_crystal_F_000 1008
_exptl_crystal_size_max 0.24
_exptl_crystal_size_mid 0.20
_exptl_crystal_size_min 0.18
_refine_diff_density_max 0.402
_refine_diff_density_min -0.231
_refine_diff_density_rms 0.042
_refine_ls_extinction_method none
_refine_ls_goodness_of_fit_ref 1.027
_refine_ls_hydrogen_treatment constr
_refine_ls_matrix_type full
_refine_ls_number_parameters 335
_refine_ls_number_reflns 4266
_refine_ls_number_restraints 0
_refine_ls_restrained_S_all 1.027
_refine_ls_R_factor_all 0.1581
_refine_ls_R_factor_gt 0.0736
_refine_ls_shift/su_max 0.000
_refine_ls_shift/su_mean 0.000
_refine_ls_structure_factor_coef Fsqd
_refine_ls_weighting_details 'calc w=1/[\s^2^(Fo^2^)+(0.1015P)^2^+0.3624P] where P=(Fo^2^+2Fc^2^)/3'
_refine_ls_weighting_scheme calc
_refine_ls_wR_factor_gt 0.1892
_refine_ls_wR_factor_ref 0.2303
_reflns_number_gt 1990
_reflns_number_total 4266
_reflns_threshold_expression >2sigma(I)
_cod_data_source_file jo500424p_si_002.cif
_cod_data_source_block compound-17
_cod_depositor_comments
;
The following automatic conversions were performed:

'_symmetry_cell_setting' value 'Monoclinic' changed to 'monoclinic'
according to
/usr/data/users/saulius/crontab/automatic-downloads/rss-feeds/ACS/lib/dictionaries/cif_core.dic
dictionary named 'cif_core.dic' version 2.4.2 from
2011-04-26.

'_exptl_absorpt_correction_type' value 'MULTI-SCAN'
changed to 'multi-scan' according to
/usr/data/users/saulius/crontab/automatic-downloads/rss-feeds/ACS/lib/dictionaries/cif_core.dic
dictionary named 'cif_core.dic' version 2.4.2 from 2011-04-26.

Automatic conversion script
Id: cif_fix_values 2281 2013-09-26 08:29:07Z andrius 

 Adding full bibliography for 4029356--4029360.cif.
;
_cod_original_sg_symbol_H-M 'P2(1)/n  '
_cod_database_code 4029359

loop_
_symmetry_equiv_pos_as_xyz
'x, y, z'
'-x+1/2, y+1/2, -z+1/2'
'-x, -y, -z'
'x-1/2, -y-1/2, z-1/2'

loop_
_atom_site_label
_atom_site_type_symbol
_atom_site_fract_x
_atom_site_fract_y
_atom_site_fract_z
_atom_site_U_iso_or_equiv
_atom_site_adp_type
_atom_site_occupancy
_atom_site_symmetry_multiplicity
_atom_site_calc_flag
_atom_site_refinement_flags
C29 C 1.3381(4) 0.2335(2) 0.3032(3) 0.0625(10) Uani 1 1 d .
N2 N 0.8968(3) 0.37447(19) 0.1267(2) 0.0816(11) Uani 1 1 d .
C11 C 0.6451(4) 0.3485(3) 0.0570(2) 0.0676(11) Uani 1 1 d .
O1 O 0.7467(3) 0.47688(18) 0.0759(2) 0.0967(10) Uani 1 1 d .
C26 C 1.0684(4) 0.2726(2) 0.2020(3) 0.0607(10) Uani 1 1 d .
C17 C 0.8116(4) 0.2409(2) 0.1216(3) 0.0631(10) Uani 1 1 d .
C16 C 0.6688(4) 0.2677(2) 0.0734(2) 0.0627(10) Uani 1 1 d .
C19 C 0.8388(4) 0.1553(2) 0.1409(3) 0.0628(10) Uani 1 1 d .
C31 C 1.1795(4) 0.2632(2) 0.1637(3) 0.0712(11) Uani 1 1 d .
H31 H 1.1624 0.2704 0.1027 0.085 Uiso 1 1 calc R
C7 C 1.0210(5) 0.4314(3) 0.1540(4) 0.0802(13) Uani 1 1 d .
C15 C 0.5519(4) 0.2157(3) 0.0416(3) 0.0747(12) Uani 1 1 d .
H15 H 0.5651 0.1617 0.0515 0.090 Uiso 1 1 calc R
C18 C 0.9189(4) 0.2943(2) 0.1476(3) 0.0664(11) Uani 1 1 d .
C14 C 0.4190(4) 0.2442(3) -0.0038(3) 0.0857(13) Uani 1 1 d .
H14 H 0.3426 0.2090 -0.0243 0.103 Uiso 1 1 calc R
C10 C 0.7616(4) 0.4053(3) 0.0859(3) 0.0779(12) Uani 1 1 d .
C28 C 1.2303(4) 0.2423(2) 0.3437(3) 0.0734(11) Uani 1 1 d .
H28 H 1.2483 0.2357 0.4049 0.088 Uiso 1 1 calc R
N3 N 1.4852(4) 0.2136(2) 0.3563(3) 0.0897(12) Uani 1 1 d .
C6 C 1.0963(5) 0.4494(3) 0.0972(3) 0.0803(12) Uani 1 1 d .
H6 H 1.0720 0.4278 0.0404 0.096 Uiso 1 1 calc R
N1 N 0.9641(4) 0.4365(2) 0.2939(3) 0.0834(11) Uani 1 1 d .
C12 C 0.5067(4) 0.3753(3) 0.0106(3) 0.0809(12) Uani 1 1 d .
H12 H 0.4909 0.4291 0.0004 0.097 Uiso 1 1 calc R
O3 O 1.5772(4) 0.1997(3) 0.3194(3) 0.1408(17) Uani 1 1 d .
O2 O 1.5077(4) 0.2127(3) 0.4361(3) 0.1361(15) Uani 1 1 d .
C30 C 1.3168(4) 0.2431(2) 0.2135(3) 0.0723(11) Uani 1 1 d .
H30 H 1.3925 0.2363 0.1871 0.087 Uiso 1 1 calc R
C24 C 0.8207(4) 0.1227(3) 0.2180(3) 0.0815(12) Uani 1 1 d .
H24 H 0.7910 0.1546 0.2583 0.098 Uiso 1 1 calc R
C27 C 1.0937(4) 0.2611(2) 0.2925(3) 0.0728(11) Uani 1 1 d .
H27 H 1.0177 0.2661 0.3189 0.087 Uiso 1 1 calc R
C13 C 0.3950(4) 0.3237(3) -0.0198(3) 0.0869(14) Uani 1 1 d .
H13 H 0.3038 0.3420 -0.0510 0.104 Uiso 1 1 calc R
C23 C 0.8456(5) 0.0436(3) 0.2363(3) 0.0919(14) Uani 1 1 d .
H23 H 0.8327 0.0234 0.2891 0.110 Uiso 1 1 calc R
C20 C 0.8807(4) 0.1064(3) 0.0835(3) 0.0813(12) Uani 1 1 d .
H20 H 0.8937 0.1266 0.0308 0.098 Uiso 1 1 calc R
C21 C 0.9046(5) 0.0267(3) 0.1024(4) 0.0972(15) Uani 1 1 d .
H21 H 0.9323 -0.0058 0.0617 0.117 Uiso 1 1 calc R
C5 C 1.2206(6) 0.5048(3) 0.1257(4) 0.1091(17) Uani 1 1 d .
H5 H 1.2760 0.5188 0.0873 0.131 Uiso 1 1 calc R
C4 C 1.2510(6) 0.5346(3) 0.2104(4) 0.0948(15) Uani 1 1 d .
H4 H 1.3285 0.5692 0.2304 0.114 Uiso 1 1 calc R
C3 C 1.1947(6) 0.5390(3) 0.3527(5) 0.1088(17) Uani 1 1 d .
H3 H 1.2713 0.5737 0.3748 0.131 Uiso 1 1 calc R
C22 C 0.8881(5) -0.0053(3) 0.1802(4) 0.0918(15) Uani 1 1 d .
C2 C 1.1132(8) 0.5150(4) 0.4061(5) 0.132(2) Uani 1 1 d .
H2 H 1.1331 0.5320 0.4648 0.158 Uiso 1 1 calc R
C1 C 1.0033(7) 0.4662(4) 0.3720(4) 0.130(2) Uani 1 1 d .
H1 H 0.9476 0.4517 0.4100 0.156 Uiso 1 1 calc R
C8 C 1.0472(5) 0.4595(3) 0.2376(4) 0.0831(13) Uani 1 1 d .
C9 C 1.1673(5) 0.5134(2) 0.2661(4) 0.0815(13) Uani 1 1 d .
C25 C 0.9160(6) -0.0925(3) 0.2009(4) 0.140(2) Uani 1 1 d .
H25A H 0.9927 -0.0983 0.2547 0.209 Uiso 1 1 calc R
H25B H 0.9436 -0.1177 0.1528 0.209 Uiso 1 1 calc R
H25C H 0.8291 -0.1167 0.2084 0.209 Uiso 1 1 calc R

loop_
_atom_site_aniso_label
_atom_site_aniso_U_11
_atom_site_aniso_U_22
_atom_site_aniso_U_33
_atom_site_aniso_U_23
_atom_site_aniso_U_13
_atom_site_aniso_U_12
C29 0.047(2) 0.073(3) 0.057(3) 0.0017(19) -0.003(2) 0.0099(18)
N2 0.055(2) 0.070(2) 0.097(3) -0.0049(19) -0.0184(18) 0.0048(17)
C11 0.052(2) 0.082(3) 0.058(2) -0.009(2) -0.0026(18) 0.009(2)
O1 0.080(2) 0.074(2) 0.111(3) -0.0052(17) -0.0181(17) 0.0201(16)
C26 0.051(2) 0.057(2) 0.066(3) -0.0049(18) -0.001(2) 0.0051(17)
C17 0.051(2) 0.071(3) 0.062(2) -0.0017(19) 0.0050(19) 0.0108(19)
C16 0.051(2) 0.080(3) 0.054(2) -0.0075(19) 0.0076(18) 0.004(2)
C19 0.048(2) 0.069(3) 0.069(3) -0.002(2) 0.0103(19) 0.0014(18)
C31 0.066(3) 0.085(3) 0.053(2) -0.002(2) -0.001(2) 0.013(2)
C7 0.072(3) 0.081(3) 0.081(3) 0.012(3) 0.007(3) 0.022(2)
C15 0.055(2) 0.090(3) 0.074(3) 0.000(2) 0.008(2) -0.005(2)
C18 0.053(2) 0.065(3) 0.069(3) -0.004(2) -0.005(2) 0.003(2)
C14 0.051(3) 0.111(4) 0.083(3) -0.005(3) -0.002(2) -0.009(2)
C10 0.066(3) 0.072(3) 0.077(3) -0.004(2) -0.014(2) 0.015(2)
C28 0.069(3) 0.087(3) 0.054(2) 0.003(2) -0.001(2) 0.005(2)
N3 0.067(3) 0.109(3) 0.076(3) 0.001(2) -0.010(2) 0.014(2)
C6 0.085(3) 0.082(3) 0.064(3) 0.005(2) 0.002(3) 0.015(3)
N1 0.064(2) 0.100(3) 0.082(3) 0.002(2) 0.013(2) 0.0029(19)
C12 0.064(3) 0.093(3) 0.072(3) 0.000(2) -0.006(2) 0.012(2)
O3 0.069(2) 0.219(5) 0.118(3) -0.007(3) -0.002(2) 0.055(3)
O2 0.098(3) 0.215(4) 0.069(2) 0.009(2) -0.023(2) 0.039(3)
C30 0.057(2) 0.089(3) 0.065(3) -0.002(2) 0.006(2) 0.011(2)
C24 0.075(3) 0.088(3) 0.083(3) 0.001(3) 0.024(2) -0.009(2)
C27 0.057(3) 0.086(3) 0.073(3) -0.002(2) 0.014(2) 0.006(2)
C13 0.049(2) 0.119(4) 0.079(3) -0.002(3) -0.007(2) 0.010(3)
C23 0.088(3) 0.090(4) 0.090(4) 0.017(3) 0.011(3) -0.013(3)
C20 0.081(3) 0.079(3) 0.079(3) -0.003(2) 0.013(2) 0.012(2)
C21 0.084(3) 0.093(4) 0.110(4) -0.024(3) 0.018(3) 0.011(3)
C5 0.100(4) 0.111(4) 0.117(5) 0.041(4) 0.030(4) 0.022(3)
C4 0.087(4) 0.083(3) 0.104(4) 0.017(3) 0.007(3) 0.001(3)
C3 0.090(4) 0.110(4) 0.118(5) -0.016(4) 0.014(4) -0.002(3)
C22 0.066(3) 0.083(4) 0.115(5) 0.004(3) 0.005(3) 0.003(2)
C2 0.107(5) 0.161(6) 0.111(5) -0.030(4) -0.001(4) 0.020(4)
C1 0.116(5) 0.177(6) 0.083(4) -0.024(4) 0.003(4) 0.032(5)
C8 0.074(3) 0.078(3) 0.085(4) 0.008(3) 0.002(3) 0.026(2)
C9 0.057(3) 0.062(3) 0.109(4) 0.001(3) -0.005(3) -0.006(2)
C25 0.131(5) 0.074(3) 0.192(6) 0.021(4) 0.004(4) 0.014(3)

loop_
_atom_type_symbol
_atom_type_description
_atom_type_scat_dispersion_real
_atom_type_scat_dispersion_imag
_atom_type_scat_source
C C 0.0033 0.0016 'International Tables Vol C Tables 4.2.6.8 and 6.1.1.4'
H H 0.0000 0.0000 'International Tables Vol C Tables 4.2.6.8 and 6.1.1.4'
N N 0.0061 0.0033 'International Tables Vol C Tables 4.2.6.8 and 6.1.1.4'
O O 0.0106 0.0060 'International Tables Vol C Tables 4.2.6.8 and 6.1.1.4'

loop_
_geom_angle_atom_site_label_1
_geom_angle_atom_site_label_2
_geom_angle_atom_site_label_3
_geom_angle
C28 C29 C30 122.8(4)
C28 C29 N3 119.6(4)
C30 C29 N3 117.6(4)
C10 N2 C18 122.6(3)
C10 N2 C7 117.3(3)
C18 N2 C7 119.9(3)
C16 C11 C12 119.7(4)
C16 C11 C10 121.3(3)
C12 C11 C10 119.0(4)
C31 C26 C27 119.3(4)
C31 C26 C18 121.1(4)
C27 C26 C18 119.6(4)
C18 C17 C16 118.8(4)
C18 C17 C19 121.0(3)
C16 C17 C19 120.1(3)
C11 C16 C15 118.3(3)
C11 C16 C17 119.2(3)
C15 C16 C17 122.5(4)
C20 C19 C24 117.4(4)
C20 C19 C17 121.8(4)
C24 C19 C17 120.8(4)
C26 C31 C30 121.2(4)
C26 C31 H31 119.4
C30 C31 H31 119.4
C6 C7 C8 125.2(5)
C6 C7 N2 119.4(5)
C8 C7 N2 115.4(5)
C14 C15 C16 120.2(4)
C14 C15 H15 119.9
C16 C15 H15 119.9
C17 C18 N2 121.8(3)
C17 C18 C26 122.6(3)
N2 C18 C26 115.6(3)
C15 C14 C13 121.7(4)
C15 C14 H14 119.1
C13 C14 H14 119.1
O1 C10 N2 119.8(4)
O1 C10 C11 124.3(4)
N2 C10 C11 116.0(4)
C29 C28 C27 118.5(4)
C29 C28 H28 120.8
C27 C28 H28 120.8
O3 N3 O2 123.0(4)
O3 N3 C29 119.3(4)
O2 N3 C29 117.7(5)
C7 C6 C5 118.8(5)
C7 C6 H6 120.6
C5 C6 H6 120.6
C1 N1 C8 115.0(5)
C13 C12 C11 121.0(4)
C13 C12 H12 119.5
C11 C12 H12 119.5
C29 C30 C31 117.7(4)
C29 C30 H30 121.2
C31 C30 H30 121.2
C23 C24 C19 121.2(4)
C23 C24 H24 119.4
C19 C24 H24 119.4
C28 C27 C26 120.5(4)
C28 C27 H27 119.8
C26 C27 H27 119.8
C12 C13 C14 119.1(4)
C12 C13 H13 120.4
C14 C13 H13 120.4
C22 C23 C24 121.9(5)
C22 C23 H23 119.1
C24 C23 H23 119.1
C19 C20 C21 121.0(5)
C19 C20 H20 119.5
C21 C20 H20 119.5
C22 C21 C20 121.3(5)
C22 C21 H21 119.4
C20 C21 H21 119.4
C4 C5 C6 117.8(5)
C4 C5 H5 121.1
C6 C5 H5 121.1
C5 C4 C9 120.3(5)
C5 C4 H4 119.8
C9 C4 H4 119.8
C2 C3 C9 121.6(6)
C2 C3 H3 119.2
C9 C3 H3 119.2
C23 C22 C21 117.3(5)
C23 C22 C25 121.6(6)
C21 C22 C25 121.0(6)
C1 C2 C3 117.6(7)
C1 C2 H2 121.2
C3 C2 H2 121.2
N1 C1 C2 128.7(7)
N1 C1 H1 115.7
C2 C1 H1 115.7
C7 C8 N1 121.7(5)
C7 C8 C9 116.6(5)
N1 C8 C9 121.7(5)
C3 C9 C4 123.3(5)
C3 C9 C8 115.4(5)
C4 C9 C8 121.3(5)
C22 C25 H25A 109.5
C22 C25 H25B 109.5
H25A C25 H25B 109.5
C22 C25 H25C 109.5
H25A C25 H25C 109.5
H25B C25 H25C 109.5

loop_
_geom_bond_atom_site_label_1
_geom_bond_atom_site_label_2
_geom_bond_distance
C29 C28 1.354(5)
C29 C30 1.371(5)
C29 N3 1.467(5)
N2 C10 1.380(4)
N2 C18 1.398(5)
N2 C7 1.500(5)
C11 C16 1.397(5)
C11 C12 1.403(5)
C11 C10 1.450(5)
O1 C10 1.225(4)
C26 C31 1.360(5)
C26 C27 1.382(5)
C26 C18 1.500(5)
C17 C18 1.346(5)
C17 C16 1.444(5)
C17 C19 1.487(5)
C16 C15 1.404(5)
C19 C20 1.356(5)
C19 C24 1.377(5)
C31 C30 1.377(5)
C31 H31 0.9300
C7 C6 1.318(6)
C7 C8 1.348(6)
C15 C14 1.366(5)
C15 H15 0.9300
C14 C13 1.376(6)
C14 H14 0.9300
C28 C27 1.373(5)
C28 H28 0.9300
N3 O3 1.196(5)
N3 O2 1.207(5)
C6 C5 1.484(7)
C6 H6 0.9300
N1 C1 1.278(6)
N1 C8 1.388(6)
C12 C13 1.361(6)
C12 H12 0.9300
C30 H30 0.9300
C24 C23 1.376(6)
C24 H24 0.9300
C27 H27 0.9300
C13 H13 0.9300
C23 C22 1.344(6)
C23 H23 0.9300
C20 C21 1.387(6)
C20 H20 0.9300
C21 C22 1.376(7)
C21 H21 0.9300
C5 C4 1.373(7)
C5 H5 0.9300
C4 C9 1.376(7)
C4 H4 0.9300
C3 C2 1.347(8)
C3 C9 1.376(7)
C3 H3 0.9300
C22 C25 1.520(6)
C2 C1 1.331(8)
C2 H2 0.9300
C1 H1 0.9300
C8 C9 1.441(6)
C25 H25A 0.9600
C25 H25B 0.9600
C25 H25C 0.9600
